data_2001263
loop_
_publ_author_name
'Wallet, J.-C.'
'Gaydou, E. M.'
'Mas, M.'
'Molins, E.'
'Miravitlles, C.'

_publ_section_title
;
 2-(2,3-Dimethoxyphenyl)-6-hydroxy-4<i>H</i>-1-benzopyran-4-one
 (6-hydroxy-2',3'-dimethoxyflavone)
;
_journal_issue 11
_journal_name_full 'Acta Crystallographica Section C'
_journal_page_first 2030
_journal_page_last 2032
_journal_paper_doi 10.1107/S0108270193005177
_journal_volume 49
_journal_year 1993
_chemical_formula_sum 'C17 H14 O5'
_chemical_formula_weight 298.30
_symmetry_cell_setting monoclinic
_symmetry_space_group_name_Hall '-P 2yab'
_symmetry_space_group_name_H-M 'P 1 21/a 1'
_atom_type_scat_source IntTabIV
_cell_angle_alpha 90.0
_cell_angle_beta 103.960(10)
_cell_angle_gamma 90.0
_cell_formula_units_Z 4
_cell_length_a 9.120(3)
_cell_length_b 15.4070(10)
_cell_length_c 10.573(3)
_cell_measurement_reflns_used 25
_cell_measurement_temperature 293
_cell_measurement_theta_max 50
_cell_measurement_theta_min 2
_cell_volume 1441.8(6)
_diffrn_measurement_device 'Enraf-Nonius CAD-4'
_diffrn_measurement_method \w-2\q
_diffrn_radiation_type MoK\a
_diffrn_radiation_wavelength 0.71073
_diffrn_reflns_av_R_equivalents 0.012
_diffrn_reflns_limit_h_max 10
_diffrn_reflns_limit_h_min -10
_diffrn_reflns_limit_k_max 18
_diffrn_reflns_limit_k_min 0
_diffrn_reflns_limit_l_max 12
_diffrn_reflns_limit_l_min 0
_diffrn_reflns_number 2792
_diffrn_reflns_theta_max 25
_diffrn_standards_decay_% 0.4
_diffrn_standards_interval_time 60
_diffrn_standards_number 3
_exptl_absorpt_coefficient_mu 0.1
_exptl_absorpt_correction_T_max 0.9991
_exptl_absorpt_correction_T_min 0.9309
_exptl_absorpt_correction_type empirical
_exptl_crystal_colour Colourless
_exptl_crystal_density_diffrn 1.374
_exptl_crystal_description Pseudoprismatic
_exptl_crystal_size_max 0.58
_exptl_crystal_size_mid 0.42
_exptl_crystal_size_min 0.14
_refine_diff_density_max 0.24
_refine_diff_density_min -0.35
_refine_ls_goodness_of_fit_obs 3.0
_refine_ls_hydrogen_treatment refU
_refine_ls_number_parameters 242
_refine_ls_number_reflns 1908
_refine_ls_R_factor_obs 0.053
_refine_ls_shift/esd_max 0.81
_refine_ls_structure_factor_coef F
_refine_ls_weighting_details 'w = 4F~o~/\s(F~o~)'
_refine_ls_weighting_scheme calc
_refine_ls_wR_factor_obs 0.084
_reflns_number_observed 1983
_reflns_number_total 2534
_reflns_observed_criterion F>2.0\s(F)
_cod_data_source_file pa1047.cif
_cod_data_source_block pa1047_structure_1_of_1
_cod_depositor_comments
;
The following automatic conversions were performed:

'_refine_ls_weighting_scheme' value 'w = 4F~o~/\s(F~o~)' was changed
to 'calc'. New tag '_refine_ls_weighting_details' was created. The
value of the new tag was set to 'w = 4F~o~/\s(F~o~)'.

Automatic conversion script
Id: cif_fix_values 3143 2015-03-26 13:38:13Z robertas 
;
_cod_database_code 2001263

loop_
_atom_site_label
_atom_site_fract_x
_atom_site_fract_y
_atom_site_fract_z
O1 .7789(2) .43740(10) .6853(2)
O4 .8406(2) .69920(10) .7075(2)
O6 .2713(2) .63570(10) .6578(2)
O2' 1.1368(3) .4504(2) .9388(2)
O3' 1.3625(3) .3351(2) .9662(2)
C2 .9185(3) .4727(2) .7070(3)
C3 .9413(3) .5593(2) .7141(3)
C4 .8198(3) .6201(2) .7027(3)
C5 .5405(3) .6315(2) .6791(3)
C6 .4030(3) .5909(2) .6627(3)
C7 .3916(3) .5008(2) .6504(3)
C8 .5169(3) .4505(2) .6577(3)
C9 .6562(3) .4910(2) .6758(2)
C10 .6706(3) .5806(2) .6854(2)
C1' 1.0377(3) .4065(2) .7197(3)
C2' 1.1481(3) .4004(2) .8347(3)
C2'1 1.2539(6) .5138(3) .9792(4)
C3' 1.2623(3) .3380(2) .8478(3)
C3'1 1.4807(5) .2719(3) .9848(4)
C4' 1.2651(3) .2831(2) .7444(3)
C5' 1.1540(3) .2901(2) .6295(3)
C6' 1.0405(3) .3508(2) .6170(3)
H3 1.050(3) .582(2) .726(3)
H5 .547(3) .696(2) .694(3)
H6 .290(3) .698(2) .677(3)
H7 .299(4) .470(2) .633(3)
H8 .507(3) .387(2) .646(3)
H2'1 1.344(3) .493(2) .963(3)
H2'2 1.268(4) .525(2) 1.066(3)
H2'3 1.227(4) .566(2) .931(3)
H3'1 1.567(4) .293(2) 1.049(3)
H3'2 1.508(4) .261(2) .907(3)
H3'3 1.448(3) .222(2) 1.016(3)
H4' 1.344(4) .240(2) .753(3)
H5' 1.161(4) .254(2) .555(3)
H6' .967(3) .357(2) .534(3)

loop_
_geom_angle_atom_site_label_1
_geom_angle_atom_site_label_2
_geom_angle_atom_site_label_3
_geom_angle
_geom_angle_publ_flag
C2 O1 C9 119.2(2) yes
C2' O2' C2'1 115.4(3) yes
C3' O3' C3'1 117.7(3) yes
O1 C2 C3 122.2(2) yes
O1 C2 C1' 112.4(2) yes
C3 C2 C1' 125.4(2) yes
C2 C3 C4 122.4(2) yes
O4 C4 C3 122.3(2) yes
O4 C4 C10 123.1(2) yes
C3 C4 C10 114.6(2) yes
C6 C5 C10 119.0(2) yes
O6 C6 C5 122.6(2) yes
O6 C6 C7 116.8(2) yes
C5 C6 C7 120.6(2) yes
C6 C7 C8 121.0(2) yes
C7 C8 C9 118.6(2) yes
O1 C9 C8 116.3(2) yes
O1 C9 C10 122.1(2) yes
C8 C9 C10 121.6(2) yes
C4 C10 C5 121.4(2) yes
C4 C10 C9 119.5(2) yes
C5 C10 C9 119.1(2) yes
C2 C1' C2' 119.5(3) yes
C2 C1' C6' 120.6(2) yes
C2' C1' C6' 119.9(2) yes
O2' C2' C1' 119.3(2) yes
O2' C2' C3' 120.4(2) yes
C1' C2' C3' 120.1(3) yes
O3' C3' C2' 115.6(3) yes
O3' C3' C4' 124.7(3) yes
C2' C3' C4' 119.7(2) yes
C3' C4' C5' 119.7(3) yes
C4' C5' C6' 120.7(3) yes
C1' C6' C5' 120.0(3) yes

loop_
_geom_bond_atom_site_label_1
_geom_bond_atom_site_label_2
_geom_bond_distance
_geom_bond_publ_flag
O1 C2 1.352(3) yes
O1 C9 1.376(3) yes
O4 C4 1.233(3) yes
O6 C6 1.375(3) yes
O2' C2' 1.368(4) yes
O2' C2'1 1.434(5) yes
O3' C3' 1.361(3) yes
O3' C3'1 1.430(5) yes
C2 C3 1.350(4) yes
C2 C1' 1.472(4) yes
C3 C4 1.434(4) yes
C4 C10 1.462(3) yes
C5 C6 1.375(3) yes
C5 C10 1.410(3) yes
C6 C7 1.396(4) yes
C7 C8 1.367(4) yes
C8 C9 1.386(3) yes
C9 C10 1.387(4) yes
C1' C2' 1.382(3) yes
C1' C6' 1.389(4) yes
C2' C3' 1.400(4) yes
C3' C4' 1.387(4) yes
C4' C5' 1.385(4) yes
C5' C6' 1.378(4) yes
O6 H6 1.00(3) no
C3 H3 1.03(3) no
C5 H5 1.00(3) no
C7 H7 0.94(3) no
C8 H8 0.99(3) no
C2'1 H2'1 0.93(3) no
C2'1 H2'2 0.91(3) no
C2'1 H2'3 0.94(3) no
C3'1 H3'1 0.96(3) no
C3'1 H3'2 0.93(4) no
C3'1 H3'3 0.92(3) no
C4' H4' 0.97(3) no
C5' H5' 0.97(3) no
C6' H6' 0.97(3) no
